data_7014111
loop_
_publ_author_name
'Ouellette, Wayne'
'Koo, Bon-Kweon'
'Burkholder, Eric'
'Golub, Vladimir'
'O'Connor, C J'
'Zubieta, Jon'

_publ_section_title
;
 Solid state coordination chemistry: structural consequences of
 variations in tether length in the
 oxovanadium-copper-bisterpy-[O3P(CH2)nPO3]4- system, n= 1-6 (bisterpy
 = 2,2':4',4'':2'',2'''-quarterpyridyl-6',6''-di-2-pyridine).
;
_journal_issue 10
_journal_name_full 'Dalton transactions (Cambridge, England : 2003)'
_journal_page_first 1527
_journal_page_last 1538
_journal_paper_doi 10.1039/b401669f
_journal_year 2004
_chemical_formula_sum 'C16 H13 Cu N3 O8 P2 V'
_chemical_formula_weight 551.71
_chemical_name_systematic
;
?
;
_space_group_IT_number 14
_symmetry_cell_setting monoclinic
_symmetry_space_group_name_Hall '-P 2yn'
_symmetry_space_group_name_H-M 'P 1 21/n 1'
_atom_sites_solution_hydrogens geom
_atom_sites_solution_primary direct
_atom_sites_solution_secondary difmap
_audit_creation_method SHELXL-97
_cell_angle_alpha 90.00
_cell_angle_beta 98.373(1)
_cell_angle_gamma 90.00
_cell_formula_units_Z 4
_cell_length_a 10.7077(6)
_cell_length_b 13.1843(8)
_cell_length_c 13.3464(8)
_cell_measurement_reflns_used 22574
_cell_measurement_temperature 90(2)
_cell_measurement_theta_max 30.51
_cell_measurement_theta_min 2.18
_cell_volume 1864.08(19)
_computing_cell_refinement 'Bruker SMART'
_computing_data_collection 'Bruker SMART'
_computing_data_reduction 'Bruker SAINT'
_computing_molecular_graphics 'Bruker SHELXTL and CrystalMaker 5.x'
_computing_publication_material 'Bruker SHELXTL'
_computing_structure_refinement 'SHELXL-97 (Sheldrick, 1997)'
_computing_structure_solution 'SHELXS-97 (Sheldrick, 1990)'
_diffrn_ambient_temperature 90(2)
_diffrn_detector_area_resol_mean 512
_diffrn_measured_fraction_theta_full 0.999
_diffrn_measured_fraction_theta_max 0.999
_diffrn_measurement_device_type 'APEX CCD area detector'
_diffrn_measurement_method 'Phi and omega scans'
_diffrn_radiation_monochromator graphite
_diffrn_radiation_probe x-ray
_diffrn_radiation_type MoK\a
_diffrn_radiation_wavelength 0.71073
_diffrn_reflns_av_R_equivalents 0.0627
_diffrn_reflns_av_sigmaI/netI 0.0590
_diffrn_reflns_limit_h_max 15
_diffrn_reflns_limit_h_min -15
_diffrn_reflns_limit_k_max 18
_diffrn_reflns_limit_k_min -18
_diffrn_reflns_limit_l_max 19
_diffrn_reflns_limit_l_min -19
_diffrn_reflns_number 22574
_diffrn_reflns_theta_full 30.51
_diffrn_reflns_theta_max 30.51
_diffrn_reflns_theta_min 2.18
_diffrn_source 'fine-focus sealed tube'
_diffrn_standards_decay_% 0.001
_exptl_absorpt_coefficient_mu 1.869
_exptl_absorpt_correction_type multi-scan
_exptl_absorpt_process_details 'SADABS SHELXL-97 (SHELDRICK, 1997)'
_exptl_crystal_colour green
_exptl_crystal_density_diffrn 1.966
_exptl_crystal_density_method 'not measured'
_exptl_crystal_description plate
_exptl_crystal_F_000 1104
_exptl_crystal_size_max 0.10
_exptl_crystal_size_mid 0.08
_exptl_crystal_size_min 0.04
_refine_diff_density_max 1.277
_refine_diff_density_min -1.295
_refine_diff_density_rms 0.149
_refine_ls_extinction_method none
_refine_ls_goodness_of_fit_ref 1.054
_refine_ls_hydrogen_treatment constr
_refine_ls_matrix_type full
_refine_ls_number_parameters 289
_refine_ls_number_reflns 5690
_refine_ls_number_restraints 0
_refine_ls_restrained_S_all 1.054
_refine_ls_R_factor_all 0.0747
_refine_ls_R_factor_gt 0.0508
_refine_ls_shift/su_max 0.000
_refine_ls_shift/su_mean 0.000
_refine_ls_structure_factor_coef Fsqd
_refine_ls_weighting_details 'calc w=1/[\s^2^(Fo^2^)+(0.0581P)^2^+3.4834P] where P=(Fo^2^+2Fc^2^)/3'
_refine_ls_weighting_scheme calc
_refine_ls_wR_factor_gt 0.1197
_refine_ls_wR_factor_ref 0.1300
_reflns_number_gt 4298
_reflns_number_total 5690
_reflns_threshold_expression >2sigma(I)
_cod_data_source_file b401669f.txt
_cod_data_source_block Compound_1
_cod_depositor_comments
;
The following automatic conversions were performed:
'_symmetry_cell_setting' value 'Monoclinic' changed to 'monoclinic'
according to '/home/saulius/struct/CIF-dictionaries/cif_core.dic'
dictionary named 'cif_core.dic' version 2.4.1 from 2010-06-29.

Automatic conversion script
Id: cif_fix_enum 1527 2010-12-29 10:47:43Z saulius 
;
_cod_original_cell_volume 1864.07(19)
_cod_original_sg_symbol_H-M P2(1)/n
_cod_database_code 7014111

loop_
_symmetry_equiv_pos_as_xyz
'x, y, z'
'-x+1/2, y+1/2, -z+1/2'
'-x, -y, -z'
'x-1/2, -y-1/2, z-1/2'

loop_
_atom_site_label
_atom_site_type_symbol
_atom_site_fract_x
_atom_site_fract_y
_atom_site_fract_z
_atom_site_U_iso_or_equiv
_atom_site_adp_type
_atom_site_occupancy
_atom_site_symmetry_multiplicity
_atom_site_calc_flag
_atom_site_refinement_flags
_atom_site_disorder_assembly
_atom_site_disorder_group
Cu1 Cu 0.04946(4) 0.04993(3) 0.13652(3) 0.00868(10) Uani 1 1 d . . .
V1 V -0.16336(6) -0.10271(5) 0.40620(5) 0.01406(14) Uani 1 1 d . . .
P1 P -0.20873(8) 0.05609(7) 0.22001(7) 0.01066(17) Uani 1 1 d . . .
P2 P 0.01738(8) 0.08495(7) 0.37013(7) 0.00976(17) Uani 1 1 d . . .
O1 O -0.1310(2) 0.05846(19) 0.13341(18) 0.0102(5) Uani 1 1 d . . .
O2 O -0.2259(3) -0.0472(2) 0.2643(2) 0.0177(5) Uani 1 1 d . . .
O3 O 0.1053(2) 0.09191(19) 0.29205(18) 0.0114(5) Uani 1 1 d . . .
O4 O -0.0100(2) -0.02641(19) 0.39389(19) 0.0145(5) Uani 1 1 d . . .
O5 O -0.0606(2) -0.14758(19) 0.53410(18) 0.0122(5) Uani 1 1 d . . .
O6 O -0.1977(3) -0.2193(2) 0.3702(2) 0.0228(6) Uani 1 1 d . . .
O7 O -0.2792(3) -0.0557(2) 0.4555(2) 0.0235(6) Uani 1 1 d . . .
O8 O -0.3432(2) 0.1000(2) 0.1835(2) 0.0141(5) Uani 1 1 d . . .
H8 H -0.3367 0.1596 0.1627 0.021 Uiso 1 1 calc R . .
N1 N 0.0904(3) 0.1978(2) 0.1014(2) 0.0102(5) Uani 1 1 d . . .
N2 N 0.2149(3) 0.0336(2) 0.0958(2) 0.0097(5) Uani 1 1 d . . .
N3 N 0.0600(3) -0.1040(2) 0.1332(2) 0.0097(5) Uani 1 1 d . . .
C1 C 0.0208(3) 0.2791(3) 0.1174(3) 0.0137(7) Uani 1 1 d . . .
H1 H -0.0654 0.2700 0.1247 0.016 Uiso 1 1 calc R . .
C2 C 0.0711(4) 0.3760(3) 0.1236(3) 0.0195(8) Uani 1 1 d . . .
H2 H 0.0199 0.4326 0.1347 0.023 Uiso 1 1 calc R . .
C3 C 0.1972(4) 0.3893(3) 0.1135(3) 0.0184(8) Uani 1 1 d . . .
H3 H 0.2345 0.4548 0.1202 0.022 Uiso 1 1 calc R . .
C4 C 0.2681(3) 0.3057(3) 0.0933(3) 0.0149(7) Uani 1 1 d . . .
H4 H 0.3537 0.3133 0.0832 0.018 Uiso 1 1 calc R . .
C5 C 0.2124(3) 0.2113(3) 0.0881(3) 0.0111(6) Uani 1 1 d . . .
C6 C 0.2785(3) 0.1148(3) 0.0715(3) 0.0107(6) Uani 1 1 d . . .
C7 C 0.3919(3) 0.1051(3) 0.0336(3) 0.0112(6) Uani 1 1 d . . .
H7 H 0.4360 0.1635 0.0158 0.013 Uiso 1 1 calc R . .
C8 C 0.4404(3) 0.0074(3) 0.0220(2) 0.0103(6) Uani 1 1 d . . .
C9 C 0.3732(3) -0.0760(3) 0.0505(3) 0.0100(6) Uani 1 1 d . . .
H9 H 0.4052 -0.1427 0.0458 0.012 Uiso 1 1 calc R . .
C10 C 0.2588(3) -0.0601(3) 0.0860(2) 0.0087(6) Uani 1 1 d . . .
C11 C 0.1721(3) -0.1401(3) 0.1118(3) 0.0105(6) Uani 1 1 d . . .
C12 C 0.2011(3) -0.2422(3) 0.1143(3) 0.0148(7) Uani 1 1 d . . .
H12 H 0.2805 -0.2652 0.0996 0.018 Uiso 1 1 calc R . .
C13 C 0.1116(4) -0.3103(3) 0.1389(3) 0.0181(8) Uani 1 1 d . . .
H13 H 0.1290 -0.3810 0.1414 0.022 Uiso 1 1 calc R . .
C14 C -0.0029(4) -0.2743(3) 0.1597(3) 0.0173(7) Uani 1 1 d . . .
H14 H -0.0655 -0.3199 0.1764 0.021 Uiso 1 1 calc R . .
C15 C -0.0252(3) -0.1712(3) 0.1560(3) 0.0138(7) Uani 1 1 d . . .
H15 H -0.1043 -0.1469 0.1702 0.017 Uiso 1 1 calc R . .
C16 C -0.1348(3) 0.1372(3) 0.3192(3) 0.0143(7) Uani 1 1 d . . .
H16A H -0.124(4) 0.205(3) 0.299(3) 0.002(9) Uiso 1 1 d . . .
H16B H -0.186(5) 0.145(4) 0.368(4) 0.027(13) Uiso 1 1 d . . .

loop_
_atom_site_aniso_label
_atom_site_aniso_U_11
_atom_site_aniso_U_22
_atom_site_aniso_U_33
_atom_site_aniso_U_23
_atom_site_aniso_U_13
_atom_site_aniso_U_12
Cu1 0.00626(18) 0.00937(19) 0.01111(19) 0.00008(15) 0.00366(14) 0.00126(15)
V1 0.0135(3) 0.0142(3) 0.0146(3) -0.0013(2) 0.0023(2) -0.0032(2)
P1 0.0069(4) 0.0145(4) 0.0108(4) 0.0004(3) 0.0023(3) 0.0022(3)
P2 0.0079(4) 0.0126(4) 0.0088(4) 0.0012(3) 0.0013(3) -0.0026(3)
O1 0.0064(10) 0.0149(12) 0.0096(11) -0.0002(9) 0.0022(8) 0.0015(9)
O2 0.0175(13) 0.0168(13) 0.0201(13) 0.0035(11) 0.0072(11) 0.0000(11)
O3 0.0092(11) 0.0158(12) 0.0094(11) 0.0000(9) 0.0016(9) -0.0017(9)
O4 0.0164(12) 0.0133(12) 0.0137(12) 0.0026(10) 0.0013(10) -0.0055(10)
O5 0.0126(12) 0.0137(12) 0.0101(11) -0.0005(9) 0.0011(9) -0.0033(9)
O6 0.0311(16) 0.0169(14) 0.0179(14) -0.0007(11) -0.0047(12) -0.0122(12)
O7 0.0195(14) 0.0322(17) 0.0199(14) -0.0008(12) 0.0066(11) 0.0016(12)
O8 0.0076(11) 0.0188(13) 0.0159(12) -0.0027(10) 0.0011(9) 0.0049(10)
N1 0.0101(13) 0.0116(13) 0.0097(13) 0.0003(11) 0.0041(10) 0.0028(11)
N2 0.0077(12) 0.0118(14) 0.0101(13) -0.0011(10) 0.0030(10) 0.0017(10)
N3 0.0102(13) 0.0094(13) 0.0104(13) -0.0006(11) 0.0052(10) 0.0002(10)
C1 0.0131(16) 0.0123(16) 0.0162(17) 0.0018(13) 0.0044(13) 0.0026(13)
C2 0.0192(19) 0.0113(17) 0.029(2) 0.0022(15) 0.0062(16) 0.0047(14)
C3 0.0195(18) 0.0099(16) 0.027(2) 0.0021(14) 0.0063(15) 0.0010(14)
C4 0.0119(16) 0.0137(16) 0.0201(18) 0.0027(14) 0.0062(13) 0.0024(13)
C5 0.0099(15) 0.0124(16) 0.0117(15) 0.0007(12) 0.0043(12) 0.0005(12)
C6 0.0089(14) 0.0111(15) 0.0124(15) -0.0014(12) 0.0025(12) 0.0014(12)
C7 0.0082(14) 0.0132(16) 0.0129(15) -0.0021(13) 0.0036(12) -0.0011(12)
C8 0.0055(14) 0.0157(16) 0.0098(14) 0.0003(12) 0.0018(11) 0.0008(12)
C9 0.0088(14) 0.0090(15) 0.0124(15) 0.0003(12) 0.0028(12) 0.0010(11)
C10 0.0075(14) 0.0097(15) 0.0090(14) -0.0020(12) 0.0013(11) -0.0010(11)
C11 0.0097(15) 0.0134(16) 0.0091(14) 0.0008(12) 0.0041(12) -0.0014(12)
C12 0.0152(16) 0.0098(16) 0.0215(18) -0.0015(13) 0.0103(14) 0.0029(13)
C13 0.0221(19) 0.0093(16) 0.026(2) 0.0026(14) 0.0126(16) 0.0011(14)
C14 0.0174(18) 0.0145(17) 0.0227(19) 0.0014(14) 0.0118(15) -0.0025(14)
C15 0.0114(16) 0.0149(17) 0.0165(17) 0.0015(13) 0.0071(13) -0.0005(13)
C16 0.0132(16) 0.0186(18) 0.0107(16) -0.0021(13) 0.0001(13) 0.0016(13)

loop_
_atom_type_symbol
_atom_type_description
_atom_type_scat_dispersion_real
_atom_type_scat_dispersion_imag
_atom_type_scat_source
C C 0.0033 0.0016 'International Tables Vol C Tables 4.2.6.8 and 6.1.1.4'
H H 0.0000 0.0000 'International Tables Vol C Tables 4.2.6.8 and 6.1.1.4'
N N 0.0061 0.0033 'International Tables Vol C Tables 4.2.6.8 and 6.1.1.4'
O O 0.0106 0.0060 'International Tables Vol C Tables 4.2.6.8 and 6.1.1.4'
P P 0.1023 0.0942 'International Tables Vol C Tables 4.2.6.8 and 6.1.1.4'
V V 0.3005 0.5294 'International Tables Vol C Tables 4.2.6.8 and 6.1.1.4'
Cu Cu 0.3201 1.2651 'International Tables Vol C Tables 4.2.6.8 and 6.1.1.4'

loop_
_geom_angle_atom_site_label_1
_geom_angle_atom_site_label_2
_geom_angle_atom_site_label_3
_geom_angle
_geom_angle_site_symmetry_1
_geom_angle_site_symmetry_3
_geom_angle_publ_flag
O1 Cu1 N2 162.40(11) . . ?
O1 Cu1 N3 96.69(11) . . ?
N2 Cu1 N3 80.03(12) . . ?
O1 Cu1 N1 100.66(11) . . ?
N2 Cu1 N1 78.97(12) . . ?
N3 Cu1 N1 157.22(11) . . ?
O1 Cu1 O3 98.20(10) . . ?
N2 Cu1 O3 99.33(11) . . ?
N3 Cu1 O3 105.65(11) . . ?
N1 Cu1 O3 86.44(10) . . ?
O7 V1 O6 109.15(16) . . ?
O7 V1 O4 122.89(14) . . ?
O6 V1 O4 127.96(14) . . ?
O7 V1 O5 97.28(13) . . ?
O6 V1 O5 92.62(13) . . ?
O4 V1 O5 81.85(11) . . ?
O7 V1 O2 94.16(13) . . ?
O6 V1 O2 91.98(13) . . ?
O4 V1 O2 84.49(11) . . ?
O5 V1 O2 165.51(11) . . ?
O2 P1 O1 115.39(15) . . ?
O2 P1 O8 107.30(15) . . ?
O1 P1 O8 109.70(14) . . ?
O2 P1 C16 108.41(17) . . ?
O1 P1 C16 108.51(16) . . ?
O8 P1 C16 107.24(16) . . ?
O3 P2 O5 113.60(14) . 3_556 ?
O3 P2 O4 110.98(15) . . ?
O5 P2 O4 112.64(14) 3_556 . ?
O3 P2 C16 109.66(16) . . ?
O5 P2 C16 104.72(16) 3_556 . ?
O4 P2 C16 104.62(17) . . ?
P1 O1 Cu1 129.78(15) . . ?
P1 O2 V1 130.01(17) . . ?
P2 O3 Cu1 122.64(14) . . ?
P2 O4 V1 134.16(17) . . ?
P2 O5 V1 128.23(16) 3_556 . ?
C1 N1 C5 119.0(3) . . ?
C1 N1 Cu1 125.2(2) . . ?
C5 N1 Cu1 113.2(2) . . ?
C10 N2 C6 121.3(3) . . ?
C10 N2 Cu1 118.7(2) . . ?
C6 N2 Cu1 119.9(2) . . ?
C15 N3 C11 117.9(3) . . ?
C15 N3 Cu1 127.8(2) . . ?
C11 N3 Cu1 114.1(2) . . ?
N1 C1 C2 121.8(3) . . ?
C1 C2 C3 119.1(3) . . ?
C4 C3 C2 119.1(4) . . ?
C5 C4 C3 118.8(3) . . ?
N1 C5 C4 122.1(3) . . ?
N1 C5 C6 113.3(3) . . ?
C4 C5 C6 124.6(3) . . ?
N2 C6 C7 121.3(3) . . ?
N2 C6 C5 112.3(3) . . ?
C7 C6 C5 126.4(3) . . ?
C6 C7 C8 118.8(3) . . ?
C9 C8 C7 118.6(3) . . ?
C9 C8 C8 120.5(4) . 3_655 ?
C7 C8 C8 120.9(4) . 3_655 ?
C10 C9 C8 119.2(3) . . ?
N2 C10 C9 120.9(3) . . ?
N2 C10 C11 113.3(3) . . ?
C9 C10 C11 125.8(3) . . ?
N3 C11 C12 122.6(3) . . ?
N3 C11 C10 113.7(3) . . ?
C12 C11 C10 123.7(3) . . ?
C11 C12 C13 118.5(3) . . ?
C14 C13 C12 119.3(3) . . ?
C15 C14 C13 119.0(3) . . ?
N3 C15 C14 122.7(3) . . ?
P1 C16 P2 109.1(2) . . ?

loop_
_geom_bond_atom_site_label_1
_geom_bond_atom_site_label_2
_geom_bond_distance
_geom_bond_site_symmetry_2
_geom_bond_publ_flag
Cu1 O1 1.930(2) . ?
Cu1 N2 1.939(3) . ?
Cu1 N3 2.034(3) . ?
Cu1 N1 2.067(3) . ?
Cu1 O3 2.147(2) . ?
V1 O7 1.611(3) . ?
V1 O6 1.636(3) . ?
V1 O4 1.953(3) . ?
V1 O5 1.982(3) . ?
V1 O2 2.050(3) . ?
P1 O2 1.506(3) . ?
P1 O1 1.519(2) . ?
P1 O8 1.562(3) . ?
P1 C16 1.793(4) . ?
P2 O3 1.505(2) . ?
P2 O5 1.536(3) 3_556 ?
P2 O4 1.539(3) . ?
P2 C16 1.809(4) . ?
O5 P2 1.536(3) 3_556 ?
N1 C1 1.340(4) . ?
N1 C5 1.355(4) . ?
N2 C10 1.334(4) . ?
N2 C6 1.335(4) . ?
N3 C15 1.338(4) . ?
N3 C11 1.359(4) . ?
C1 C2 1.384(5) . ?
C2 C3 1.388(5) . ?
C3 C4 1.387(5) . ?
C4 C5 1.377(5) . ?
C5 C6 1.488(5) . ?
C6 C7 1.387(5) . ?
C7 C8 1.406(5) . ?
C8 C9 1.397(5) . ?
C8 C8 1.494(6) 3_655 ?
C9 C10 1.392(4) . ?
C10 C11 1.479(5) . ?
C11 C12 1.380(5) . ?
C12 C13 1.387(5) . ?
C13 C14 1.380(5) . ?
C14 C15 1.380(5) . ?

loop_
_geom_torsion_atom_site_label_1
_geom_torsion_atom_site_label_2
_geom_torsion_atom_site_label_3
_geom_torsion_atom_site_label_4
_geom_torsion
_geom_torsion_site_symmetry_1
_geom_torsion_site_symmetry_2
_geom_torsion_site_symmetry_3
_geom_torsion_site_symmetry_4
_geom_torsion_publ_flag
O2 P1 O1 Cu1 -77.0(2) . . . . ?
O8 P1 O1 Cu1 161.69(18) . . . . ?
C16 P1 O1 Cu1 44.8(2) . . . . ?
N2 Cu1 O1 P1 165.0(3) . . . . ?
N3 Cu1 O1 P1 87.0(2) . . . . ?
N1 Cu1 O1 P1 -107.8(2) . . . . ?
O3 Cu1 O1 P1 -19.9(2) . . . . ?
O1 P1 O2 V1 115.0(2) . . . . ?
O8 P1 O2 V1 -122.4(2) . . . . ?
C16 P1 O2 V1 -6.8(3) . . . . ?
O7 V1 O2 P1 83.3(2) . . . . ?
O6 V1 O2 P1 -167.3(2) . . . . ?
O4 V1 O2 P1 -39.4(2) . . . . ?
O5 V1 O2 P1 -58.8(5) . . . . ?
O5 P2 O3 Cu1 -162.31(15) 3_556 . . . ?
O4 P2 O3 Cu1 69.6(2) . . . . ?
C16 P2 O3 Cu1 -45.5(2) . . . . ?
O1 Cu1 O3 P2 19.93(19) . . . . ?
N2 Cu1 O3 P2 -161.59(18) . . . . ?
N3 Cu1 O3 P2 -79.42(18) . . . . ?
N1 Cu1 O3 P2 120.21(18) . . . . ?
O3 P2 O4 V1 -133.2(2) . . . . ?
O5 P2 O4 V1 98.2(2) 3_556 . . . ?
C16 P2 O4 V1 -15.0(3) . . . . ?
O7 V1 O4 P2 -37.2(3) . . . . ?
O6 V1 O4 P2 142.4(2) . . . . ?
O5 V1 O4 P2 -130.6(2) . . . . ?
O2 V1 O4 P2 54.2(2) . . . . ?
O7 V1 O5 P2 -53.0(2) . . . 3_556 ?
O6 V1 O5 P2 -162.7(2) . . . 3_556 ?
O4 V1 O5 P2 69.32(19) . . . 3_556 ?
O2 V1 O5 P2 88.9(5) . . . 3_556 ?
O1 Cu1 N1 C1 24.9(3) . . . . ?
N2 Cu1 N1 C1 -173.0(3) . . . . ?
N3 Cu1 N1 C1 163.9(3) . . . . ?
O3 Cu1 N1 C1 -72.8(3) . . . . ?
O1 Cu1 N1 C5 -173.6(2) . . . . ?
N2 Cu1 N1 C5 -11.5(2) . . . . ?
N3 Cu1 N1 C5 -34.7(4) . . . . ?
O3 Cu1 N1 C5 88.7(2) . . . . ?
O1 Cu1 N2 C10 -81.4(5) . . . . ?
N3 Cu1 N2 C10 -0.8(2) . . . . ?
N1 Cu1 N2 C10 -171.9(3) . . . . ?
O3 Cu1 N2 C10 103.6(3) . . . . ?
O1 Cu1 N2 C6 93.9(4) . . . . ?
N3 Cu1 N2 C6 174.5(3) . . . . ?
N1 Cu1 N2 C6 3.4(3) . . . . ?
O3 Cu1 N2 C6 -81.1(3) . . . . ?
O1 Cu1 N3 C15 -18.9(3) . . . . ?
N2 Cu1 N3 C15 178.6(3) . . . . ?
N1 Cu1 N3 C15 -158.4(3) . . . . ?
O3 Cu1 N3 C15 81.6(3) . . . . ?
O1 Cu1 N3 C11 166.0(2) . . . . ?
N2 Cu1 N3 C11 3.5(2) . . . . ?
N1 Cu1 N3 C11 26.5(5) . . . . ?
O3 Cu1 N3 C11 -93.5(2) . . . . ?
C5 N1 C1 C2 -1.8(5) . . . . ?
Cu1 N1 C1 C2 158.6(3) . . . . ?
N1 C1 C2 C3 -0.3(6) . . . . ?
C1 C2 C3 C4 2.6(6) . . . . ?
C2 C3 C4 C5 -2.6(6) . . . . ?
C1 N1 C5 C4 1.8(5) . . . . ?
Cu1 N1 C5 C4 -160.9(3) . . . . ?
C1 N1 C5 C6 179.7(3) . . . . ?
Cu1 N1 C5 C6 17.0(4) . . . . ?
C3 C4 C5 N1 0.5(6) . . . . ?
C3 C4 C5 C6 -177.3(4) . . . . ?
C10 N2 C6 C7 0.9(5) . . . . ?
Cu1 N2 C6 C7 -174.3(3) . . . . ?
C10 N2 C6 C5 179.9(3) . . . . ?
Cu1 N2 C6 C5 4.7(4) . . . . ?
N1 C5 C6 N2 -14.4(4) . . . . ?
C4 C5 C6 N2 163.5(3) . . . . ?
N1 C5 C6 C7 164.4(3) . . . . ?
C4 C5 C6 C7 -17.7(6) . . . . ?
N2 C6 C7 C8 -0.7(5) . . . . ?
C5 C6 C7 C8 -179.4(3) . . . . ?
C6 C7 C8 C9 -0.9(5) . . . . ?
C6 C7 C8 C8 177.7(4) . . . 3_655 ?
C7 C8 C9 C10 2.2(5) . . . . ?
C8 C8 C9 C10 -176.4(4) 3_655 . . . ?
C6 N2 C10 C9 0.4(5) . . . . ?
Cu1 N2 C10 C9 175.7(2) . . . . ?
C6 N2 C10 C11 -177.0(3) . . . . ?
Cu1 N2 C10 C11 -1.8(4) . . . . ?
C8 C9 C10 N2 -2.0(5) . . . . ?
C8 C9 C10 C11 175.1(3) . . . . ?
C15 N3 C11 C12 -1.1(5) . . . . ?
Cu1 N3 C11 C12 174.5(3) . . . . ?
C15 N3 C11 C10 179.1(3) . . . . ?
Cu1 N3 C11 C10 -5.3(4) . . . . ?
N2 C10 C11 N3 4.7(4) . . . . ?
C9 C10 C11 N3 -172.6(3) . . . . ?
N2 C10 C11 C12 -175.2(3) . . . . ?
C9 C10 C11 C12 7.5(6) . . . . ?
N3 C11 C12 C13 0.6(6) . . . . ?
C10 C11 C12 C13 -179.6(3) . . . . ?
C11 C12 C13 C14 0.1(6) . . . . ?
C12 C13 C14 C15 -0.3(6) . . . . ?
C11 N3 C15 C14 0.9(5) . . . . ?
Cu1 N3 C15 C14 -174.0(3) . . . . ?
C13 C14 C15 N3 -0.2(6) . . . . ?
O2 P1 C16 P2 60.6(2) . . . . ?
O1 P1 C16 P2 -65.4(2) . . . . ?
O8 P1 C16 P2 176.16(17) . . . . ?
O3 P2 C16 P1 68.1(2) . . . . ?
O5 P2 C16 P1 -169.62(17) 3_556 . . . ?
O4 P2 C16 P1 -50.9(2) . . . . ?
